data_4307086
loop_
_publ_author_name
'Eric C. Brown'
'Itsik Bar-Nahum'
'John T. York'
'Nermeen W. Aboelella'
'William B. Tolman'

_publ_section_title
;
Ligand Structural Effects on Cu2S2 Bonding and Reactivity in Side-On
Disulfido-Bridged Dicopper Complexes
;
_journal_name_full 'Inorganic Chemistry'
_journal_page_first 486
_journal_page_last 496
_journal_paper_doi 10.1021/ic061589r
_journal_volume 46
_journal_year 2007
_chemical_formula_moiety 'C46 H46 Cu2 N4 S2, 2(C7 H8)'
_chemical_formula_sum 'C60 H62 Cu2 N4 S2'
_chemical_formula_weight 1030.34
_chemical_name_systematic
; 
 ? 
;
_space_group_IT_number 61
_symmetry_cell_setting orthorhombic
_symmetry_space_group_name_Hall '-P 2ac 2ab'
_symmetry_space_group_name_H-M 'P b c a'
_atom_sites_solution_hydrogens geom
_atom_sites_solution_primary direct
_atom_sites_solution_secondary difmap
_audit_creation_method SHELXL-97
_cell_angle_alpha 90.00
_cell_angle_beta 90.00
_cell_angle_gamma 90.00
_cell_formula_units_Z 4
_cell_length_a 16.0272(18)
_cell_length_b 15.9956(18)
_cell_length_c 20.072(2)
_cell_measurement_reflns_used 3978
_cell_measurement_temperature 173(2)
_cell_measurement_theta_max 25.01
_cell_measurement_theta_min 2.54
_cell_volume 5145.8(10)
_computing_cell_refinement 'SAINT, Bruker'
_computing_data_collection 'SMART, Bruker'
_computing_data_reduction 'SAINT, Bruker'
_computing_molecular_graphics 'SHELXTL, Bruker'
_computing_publication_material 'Bruker SHELXTL'
_computing_structure_refinement 'SHELXL-97 (Sheldrick, 1997)'
_computing_structure_solution 'SHELXS-97 (Sheldrick, 1990)'
_diffrn_ambient_temperature 173(2)
_diffrn_measured_fraction_theta_full 1.000
_diffrn_measured_fraction_theta_max 1.000
_diffrn_measurement_device_type 'Siemens SMART Platform CCD'
_diffrn_measurement_method 'area detector, omega scans'
_diffrn_radiation_monochromator graphite
_diffrn_radiation_source 'normal-focus sealed tube'
_diffrn_radiation_type MoK\a
_diffrn_radiation_wavelength 0.71073
_diffrn_reflns_av_R_equivalents 0.0471
_diffrn_reflns_av_sigmaI/netI 0.0242
_diffrn_reflns_limit_h_max 19
_diffrn_reflns_limit_h_min -19
_diffrn_reflns_limit_k_max 19
_diffrn_reflns_limit_k_min -19
_diffrn_reflns_limit_l_max 23
_diffrn_reflns_limit_l_min -23
_diffrn_reflns_number 45716
_diffrn_reflns_theta_full 25.06
_diffrn_reflns_theta_max 25.06
_diffrn_reflns_theta_min 2.03
_exptl_absorpt_coefficient_mu 0.951
_exptl_absorpt_correction_T_max 0.7970
_exptl_absorpt_correction_T_min 0.7970
_exptl_absorpt_correction_type multi-scan
_exptl_absorpt_process_details 'SADABS, R. Blessing, 1995'
_exptl_crystal_colour green
_exptl_crystal_density_diffrn 1.330
_exptl_crystal_density_method 'not measured'
_exptl_crystal_description block
_exptl_crystal_F_000 2160
_exptl_crystal_size_max 0.25
_exptl_crystal_size_mid 0.25
_exptl_crystal_size_min 0.25
_refine_diff_density_max 0.861
_refine_diff_density_min -0.486
_refine_diff_density_rms 0.059
_refine_ls_extinction_method none
_refine_ls_goodness_of_fit_ref 1.080
_refine_ls_hydrogen_treatment riding
_refine_ls_matrix_type full
_refine_ls_number_parameters 312
_refine_ls_number_reflns 4548
_refine_ls_number_restraints 0
_refine_ls_restrained_S_all 1.080
_refine_ls_R_factor_all 0.0547
_refine_ls_R_factor_gt 0.0410
_refine_ls_shift/su_max 0.000
_refine_ls_shift/su_mean 0.000
_refine_ls_structure_factor_coef Fsqd
_refine_ls_weighting_details 'calc w=1/[\s^2^(Fo^2^)+(0.0383P)^2^+6.8811P] where P=(Fo^2^+2Fc^2^)/3'
_refine_ls_weighting_scheme calc
_refine_ls_wR_factor_gt 0.0945
_refine_ls_wR_factor_ref 0.0997
_reflns_number_gt 3699
_reflns_number_total 4548
_reflns_threshold_expression >2sigma(I)
_cod_data_source_file ic061589rsi20060822_025941_7.cif
_cod_data_source_block 05223z
_cod_original_cell_volume 5145.6(10)
_cod_database_code 4307086

loop_
_symmetry_equiv_pos_as_xyz
'x, y, z'
'-x+1/2, -y, z+1/2'
'-x, y+1/2, -z+1/2'
'x+1/2, -y+1/2, -z'
'-x, -y, -z'
'x-1/2, y, -z-1/2'
'x, -y-1/2, z-1/2'
'-x-1/2, y-1/2, z'

loop_
_atom_site_label
_atom_site_type_symbol
_atom_site_fract_x
_atom_site_fract_y
_atom_site_fract_z
_atom_site_U_iso_or_equiv
_atom_site_adp_type
_atom_site_occupancy
_atom_site_symmetry_multiplicity
_atom_site_calc_flag
_atom_site_refinement_flags
_atom_site_disorder_assembly
_atom_site_disorder_group
Cu1 Cu 0.07625(2) 0.45465(2) 0.062292(16) 0.02898(11) Uani 1 1 d . . .
S1 S -0.04994(5) 0.49816(5) 0.03804(4) 0.03302(18) Uani 1 1 d . . .
N2 N 0.06246(15) 0.41787(15) 0.15123(11) 0.0321(6) Uani 1 1 d . . .
N1 N 0.19130(15) 0.42319(15) 0.05105(12) 0.0333(6) Uani 1 1 d . . .
C10 C -0.0829(2) 0.4079(2) 0.18993(15) 0.0414(8) Uani 1 1 d . . .
C1 C 0.24049(18) 0.45385(19) -0.00339(14) 0.0330(6) Uani 1 1 d . . .
C2 C 0.2639(2) 0.5388(2) -0.00364(17) 0.0414(8) Uani 1 1 d . . .
C22 C 0.1155(2) 0.36229(18) 0.18047(14) 0.0349(7) Uani 1 1 d . . .
C6 C 0.26259(19) 0.4012(2) -0.05625(16) 0.0397(7) Uani 1 1 d . . .
C23 C 0.22487(19) 0.36848(18) 0.09095(15) 0.0354(7) Uani 1 1 d . . .
H23A H 0.2791 0.3495 0.0792 0.043 Uiso 1 1 calc R . .
C8 C 0.2380(3) 0.3096(2) -0.05691(18) 0.0543(9) Uani 1 1 d . . .
H8A H 0.2409 0.2882 -0.1026 0.081 Uiso 1 1 calc R . .
H8B H 0.1809 0.3037 -0.0401 0.081 Uiso 1 1 calc R . .
H8C H 0.2763 0.2778 -0.0285 0.081 Uiso 1 1 calc R . .
C9 C -0.0062(2) 0.45014(19) 0.18783(14) 0.0361(7) Uani 1 1 d . . .
C19 C 0.2182(2) 0.2380(2) 0.24032(17) 0.0470(8) Uani 1 1 d . . .
H19A H 0.2504 0.1943 0.2595 0.056 Uiso 1 1 calc R . .
C21 C 0.0983(2) 0.3302(2) 0.24515(16) 0.0419(8) Uani 1 1 d . . .
H21A H 0.0519 0.3512 0.2694 0.050 Uiso 1 1 calc R . .
C7 C 0.2391(2) 0.5952(2) 0.05337(19) 0.0549(9) Uani 1 1 d . . .
H7A H 0.2716 0.6470 0.0513 0.082 Uiso 1 1 calc R . .
H7B H 0.2500 0.5667 0.0957 0.082 Uiso 1 1 calc R . .
H7C H 0.1795 0.6084 0.0500 0.082 Uiso 1 1 calc R . .
C11 C -0.1495(2) 0.4431(2) 0.22380(17) 0.0525(9) Uani 1 1 d . . .
H11A H -0.2015 0.4145 0.2254 0.063 Uiso 1 1 calc R . .
C14 C 0.0027(2) 0.52779(19) 0.22062(15) 0.0421(8) Uani 1 1 d . . .
C15 C 0.0845(2) 0.5737(2) 0.21842(18) 0.0539(9) Uani 1 1 d . . .
H15A H 0.1290 0.5370 0.2347 0.081 Uiso 1 1 calc R . .
H15B H 0.0812 0.6235 0.2467 0.081 Uiso 1 1 calc R . .
H15C H 0.0966 0.5904 0.1725 0.081 Uiso 1 1 calc R . .
C20 C 0.1475(2) 0.2694(2) 0.27323(17) 0.0461(8) Uani 1 1 d . . .
H20A H 0.1334 0.2480 0.3159 0.055 Uiso 1 1 calc R . .
C18 C 0.2395(2) 0.27105(19) 0.18099(16) 0.0410(8) Uani 1 1 d . . .
H18A H 0.2888 0.2518 0.1595 0.049 Uiso 1 1 calc R . .
C3 C 0.3097(2) 0.5683(2) -0.05676(18) 0.0487(9) Uani 1 1 d . . .
H3A H 0.3267 0.6252 -0.0571 0.058 Uiso 1 1 calc R . .
C13 C -0.0655(3) 0.5605(2) 0.25333(18) 0.0546(10) Uani 1 1 d . . .
H13A H -0.0601 0.6130 0.2751 0.066 Uiso 1 1 calc R . .
C17 C 0.19048(18) 0.33419(18) 0.14923(15) 0.0342(7) Uani 1 1 d . . .
C4 C 0.3316(2) 0.5177(2) -0.10925(18) 0.0512(9) Uani 1 1 d . . .
H4A H 0.3629 0.5395 -0.1455 0.061 Uiso 1 1 calc R . .
C12 C -0.1409(3) 0.5202(3) 0.25565(19) 0.0599(11) Uani 1 1 d . . .
H12A H -0.1867 0.5444 0.2787 0.072 Uiso 1 1 calc R . .
C5 C 0.3074(2) 0.4347(2) -0.10848(17) 0.0479(8) Uani 1 1 d . . .
H5A H 0.3221 0.3998 -0.1449 0.058 Uiso 1 1 calc R . .
C1S C 0.0014(2) 0.8327(2) -0.0087(2) 0.0519(9) Uani 1 1 d . . .
C6S C -0.0114(3) 0.7514(3) 0.0129(2) 0.0632(11) Uani 1 1 d . . .
H6SA H -0.0332 0.7113 -0.0173 0.076 Uiso 1 1 calc R . .
C3S C 0.0510(2) 0.8667(3) 0.1009(2) 0.0620(11) Uani 1 1 d . . .
H3SA H 0.0717 0.9070 0.1314 0.074 Uiso 1 1 calc R . .
C2S C 0.0337(2) 0.8896(2) 0.0366(2) 0.0543(9) Uani 1 1 d . . .
H2SA H 0.0440 0.9455 0.0228 0.065 Uiso 1 1 calc R . .
C7S C -0.0217(3) 0.8586(3) -0.0777(2) 0.0716(12) Uani 1 1 d . . .
H7SA H -0.0510 0.9123 -0.0761 0.107 Uiso 1 1 calc R . .
H7SB H -0.0582 0.8162 -0.0975 0.107 Uiso 1 1 calc R . .
H7SC H 0.0289 0.8642 -0.1046 0.107 Uiso 1 1 calc R . .
C4S C 0.0385(3) 0.7848(3) 0.1217(2) 0.0662(11) Uani 1 1 d . . .
H4SA H 0.0516 0.7686 0.1660 0.079 Uiso 1 1 calc R . .
C5S C 0.0067(3) 0.7275(3) 0.0770(2) 0.0726(12) Uani 1 1 d . . .
H5SA H -0.0027 0.6714 0.0906 0.087 Uiso 1 1 calc R . .
C16 C -0.0938(2) 0.3252(2) 0.15578(19) 0.0534(9) Uani 1 1 d . . .
H16A H -0.1514 0.3059 0.1616 0.080 Uiso 1 1 calc R . .
H16B H -0.0554 0.2843 0.1753 0.080 Uiso 1 1 calc R . .
H16C H -0.0818 0.3314 0.1082 0.080 Uiso 1 1 calc R . .

loop_
_atom_site_aniso_label
_atom_site_aniso_U_11
_atom_site_aniso_U_22
_atom_site_aniso_U_33
_atom_site_aniso_U_23
_atom_site_aniso_U_13
_atom_site_aniso_U_12
Cu1 0.0346(2) 0.02655(19) 0.02584(19) 0.00278(15) -0.00620(15) 0.00252(15)
S1 0.0336(4) 0.0385(4) 0.0270(4) 0.0058(3) -0.0024(3) 0.0044(3)
N2 0.0420(14) 0.0284(12) 0.0260(12) 0.0026(10) -0.0036(11) 0.0011(11)
N1 0.0363(13) 0.0260(12) 0.0376(14) -0.0033(11) -0.0101(11) 0.0041(11)
C10 0.0490(19) 0.0461(19) 0.0289(16) 0.0064(14) 0.0022(14) 0.0044(16)
C1 0.0292(15) 0.0355(16) 0.0342(15) 0.0054(13) -0.0055(12) 0.0026(13)
C2 0.0423(19) 0.0331(17) 0.0487(19) -0.0037(15) -0.0100(15) 0.0030(14)
C22 0.0506(18) 0.0253(15) 0.0288(15) 0.0035(12) -0.0110(14) -0.0100(14)
C6 0.0389(17) 0.0389(17) 0.0414(17) -0.0057(15) -0.0071(14) 0.0033(14)
C23 0.0352(16) 0.0308(16) 0.0403(17) -0.0039(14) -0.0072(13) 0.0018(13)
C8 0.071(3) 0.042(2) 0.051(2) -0.0135(17) 0.0042(19) -0.0041(18)
C9 0.0526(19) 0.0313(15) 0.0243(15) 0.0080(13) -0.0086(14) 0.0025(15)
C19 0.054(2) 0.0355(17) 0.051(2) 0.0101(16) -0.0120(17) 0.0026(16)
C21 0.0481(19) 0.0421(18) 0.0355(17) 0.0052(14) -0.0010(15) 0.0002(15)
C7 0.060(2) 0.0395(19) 0.065(2) -0.0100(18) 0.0032(19) -0.0066(17)
C11 0.055(2) 0.060(2) 0.0424(19) 0.0098(18) -0.0013(17) 0.0040(19)
C14 0.067(2) 0.0356(17) 0.0237(15) 0.0036(12) -0.0056(15) 0.0063(16)
C15 0.077(3) 0.0376(18) 0.047(2) -0.0025(16) -0.0132(19) -0.0079(18)
C20 0.059(2) 0.042(2) 0.0378(18) 0.0117(15) -0.0049(16) -0.0004(16)
C18 0.0432(18) 0.0330(17) 0.0468(19) 0.0011(14) -0.0087(15) 0.0016(14)
C3 0.0444(19) 0.0416(19) 0.060(2) 0.0086(17) 0.0031(17) -0.0069(15)
C13 0.083(3) 0.043(2) 0.0378(18) 0.0013(16) -0.0033(19) 0.010(2)
C17 0.0360(16) 0.0279(15) 0.0388(17) -0.0030(13) -0.0116(14) 0.0012(13)
C4 0.048(2) 0.057(2) 0.049(2) 0.0082(18) 0.0035(17) -0.0058(17)
C12 0.070(3) 0.067(3) 0.042(2) 0.0079(19) 0.0111(19) 0.031(2)
C5 0.047(2) 0.055(2) 0.0411(19) -0.0061(16) 0.0006(16) -0.0014(17)
C1S 0.043(2) 0.050(2) 0.063(2) -0.0077(18) 0.0102(17) 0.0017(17)
C6S 0.071(3) 0.047(2) 0.072(3) -0.013(2) 0.018(2) -0.010(2)
C3S 0.053(2) 0.060(3) 0.073(3) -0.020(2) 0.003(2) 0.0081(19)
C2S 0.048(2) 0.040(2) 0.074(3) -0.0094(19) -0.001(2) 0.0045(16)
C7S 0.072(3) 0.073(3) 0.070(3) -0.008(2) 0.002(2) -0.003(2)
C4S 0.060(2) 0.072(3) 0.066(3) 0.005(2) 0.014(2) 0.012(2)
C5S 0.084(3) 0.050(2) 0.083(3) -0.001(2) 0.025(3) -0.005(2)
C16 0.058(2) 0.050(2) 0.052(2) -0.0013(17) 0.0039(18) -0.0143(18)

loop_
_atom_type_symbol
_atom_type_description
_atom_type_scat_dispersion_real
_atom_type_scat_dispersion_imag
_atom_type_scat_source
C C 0.0033 0.0016 'International Tables Vol C Tables 4.2.6.8 and 6.1.1.4'
H H 0.0000 0.0000 'International Tables Vol C Tables 4.2.6.8 and 6.1.1.4'
N N 0.0061 0.0033 'International Tables Vol C Tables 4.2.6.8 and 6.1.1.4'
S S 0.1246 0.1234 'International Tables Vol C Tables 4.2.6.8 and 6.1.1.4'
Cu Cu 0.3201 1.2651 'International Tables Vol C Tables 4.2.6.8 and 6.1.1.4'

loop_
_geom_angle_atom_site_label_1
_geom_angle_atom_site_label_2
_geom_angle_atom_site_label_3
_geom_angle
_geom_angle_site_symmetry_1
_geom_angle_site_symmetry_3
_geom_angle_publ_flag
N2 Cu1 N1 98.12(10) . . ?
N2 Cu1 S1 162.05(8) . 5_565 ?
N1 Cu1 S1 99.60(8) . 5_565 ?
N2 Cu1 S1 101.55(8) . . ?
N1 Cu1 S1 160.10(8) . . ?
S1 Cu1 S1 60.62(3) 5_565 . ?
Cu1 S1 Cu1 119.38(3) 5_565 . ?
Cu1 S1 S1 59.74(3) 5_565 5_565 ?
Cu1 S1 S1 59.64(3) . 5_565 ?
C22 N2 C9 119.8(2) . . ?
C22 N2 Cu1 122.4(2) . . ?
C9 N2 Cu1 117.74(18) . . ?
C23 N1 C1 118.1(3) . . ?
C23 N1 Cu1 120.0(2) . . ?
C1 N1 Cu1 121.78(18) . . ?
C11 C10 C9 119.6(3) . . ?
C11 C10 C16 119.5(3) . . ?
C9 C10 C16 120.9(3) . . ?
C6 C1 C2 120.7(3) . . ?
C6 C1 N1 120.7(3) . . ?
C2 C1 N1 118.6(3) . . ?
C3 C2 C1 118.3(3) . . ?
C3 C2 C7 121.5(3) . . ?
C1 C2 C7 120.2(3) . . ?
N2 C22 C21 120.5(3) . . ?
N2 C22 C17 122.8(3) . . ?
C21 C22 C17 116.8(3) . . ?
C5 C6 C1 118.3(3) . . ?
C5 C6 C8 120.3(3) . . ?
C1 C6 C8 121.4(3) . . ?
N1 C23 C17 127.8(3) . . ?
N1 C23 H23A 116.1 . . ?
C17 C23 H23A 116.1 . . ?
C6 C8 H8A 109.5 . . ?
C6 C8 H8B 109.5 . . ?
H8A C8 H8B 109.5 . . ?
C6 C8 H8C 109.5 . . ?
H8A C8 H8C 109.5 . . ?
H8B C8 H8C 109.5 . . ?
C10 C9 C14 119.8(3) . . ?
C10 C9 N2 121.3(3) . . ?
C14 C9 N2 118.9(3) . . ?
C18 C19 C20 118.7(3) . . ?
C18 C19 H19A 120.7 . . ?
C20 C19 H19A 120.7 . . ?
C20 C21 C22 121.2(3) . . ?
C20 C21 H21A 119.4 . . ?
C22 C21 H21A 119.4 . . ?
C2 C7 H7A 109.5 . . ?
C2 C7 H7B 109.5 . . ?
H7A C7 H7B 109.5 . . ?
C2 C7 H7C 109.5 . . ?
H7A C7 H7C 109.5 . . ?
H7B C7 H7C 109.5 . . ?
C10 C11 C12 120.4(4) . . ?
C10 C11 H11A 119.8 . . ?
C12 C11 H11A 119.8 . . ?
C13 C14 C9 118.4(3) . . ?
C13 C14 C15 121.3(3) . . ?
C9 C14 C15 120.2(3) . . ?
C14 C15 H15A 109.5 . . ?
C14 C15 H15B 109.5 . . ?
H15A C15 H15B 109.5 . . ?
C14 C15 H15C 109.5 . . ?
H15A C15 H15C 109.5 . . ?
H15B C15 H15C 109.5 . . ?
C21 C20 C19 121.6(3) . . ?
C21 C20 H20A 119.2 . . ?
C19 C20 H20A 119.2 . . ?
C19 C18 C17 122.2(3) . . ?
C19 C18 H18A 118.9 . . ?
C17 C18 H18A 118.9 . . ?
C4 C3 C2 121.9(3) . . ?
C4 C3 H3A 119.0 . . ?
C2 C3 H3A 119.0 . . ?
C12 C13 C14 122.4(3) . . ?
C12 C13 H13A 118.8 . . ?
C14 C13 H13A 118.8 . . ?
C23 C17 C22 125.0(3) . . ?
C23 C17 C18 115.6(3) . . ?
C22 C17 C18 119.3(3) . . ?
C3 C4 C5 119.0(3) . . ?
C3 C4 H4A 120.5 . . ?
C5 C4 H4A 120.5 . . ?
C13 C12 C11 119.2(4) . . ?
C13 C12 H12A 120.4 . . ?
C11 C12 H12A 120.4 . . ?
C6 C5 C4 121.8(3) . . ?
C6 C5 H5A 119.1 . . ?
C4 C5 H5A 119.1 . . ?
C6S C1S C2S 117.7(4) . . ?
C6S C1S C7S 121.0(4) . . ?
C2S C1S C7S 121.3(4) . . ?
C5S C6S C1S 121.6(4) . . ?
C5S C6S H6SA 119.2 . . ?
C1S C6S H6SA 119.2 . . ?
C2S C3S C4S 120.4(4) . . ?
C2S C3S H3SA 119.8 . . ?
C4S C3S H3SA 119.8 . . ?
C3S C2S C1S 121.2(4) . . ?
C3S C2S H2SA 119.4 . . ?
C1S C2S H2SA 119.4 . . ?
C1S C7S H7SA 109.5 . . ?
C1S C7S H7SB 109.5 . . ?
H7SA C7S H7SB 109.5 . . ?
C1S C7S H7SC 109.5 . . ?
H7SA C7S H7SC 109.5 . . ?
H7SB C7S H7SC 109.5 . . ?
C5S C4S C3S 119.0(4) . . ?
C5S C4S H4SA 120.5 . . ?
C3S C4S H4SA 120.5 . . ?
C6S C5S C4S 120.1(4) . . ?
C6S C5S H5SA 119.9 . . ?
C4S C5S H5SA 119.9 . . ?
C10 C16 H16A 109.5 . . ?
C10 C16 H16B 109.5 . . ?
H16A C16 H16B 109.5 . . ?
C10 C16 H16C 109.5 . . ?
H16A C16 H16C 109.5 . . ?
H16B C16 H16C 109.5 . . ?

loop_
_geom_bond_atom_site_label_1
_geom_bond_atom_site_label_2
_geom_bond_distance
_geom_bond_site_symmetry_2
_geom_bond_publ_flag
Cu1 N2 1.893(2) . ?
Cu1 N1 1.925(2) . ?
Cu1 S1 2.1916(8) 5_565 ?
Cu1 S1 2.1936(8) . ?
S1 Cu1 2.1916(8) 5_565 ?
S1 S1 2.2130(15) 5_565 ?
N2 C22 1.363(4) . ?
N2 C9 1.420(4) . ?
N1 C23 1.303(4) . ?
N1 C1 1.434(4) . ?
C10 C11 1.386(5) . ?
C10 C9 1.404(4) . ?
C10 C16 1.500(5) . ?
C1 C6 1.400(4) . ?
C1 C2 1.409(4) . ?
C2 C3 1.378(5) . ?
C2 C7 1.510(5) . ?
C22 C21 1.423(4) . ?
C22 C17 1.428(4) . ?
C6 C5 1.379(5) . ?
C6 C8 1.517(4) . ?
C23 C17 1.405(4) . ?
C23 H23A 0.9500 . ?
C8 H8A 0.9800 . ?
C8 H8B 0.9800 . ?
C8 H8C 0.9800 . ?
C9 C14 1.413(4) . ?
C19 C18 1.347(5) . ?
C19 C20 1.405(5) . ?
C19 H19A 0.9500 . ?
C21 C20 1.373(4) . ?
C21 H21A 0.9500 . ?
C7 H7A 0.9800 . ?
C7 H7B 0.9800 . ?
C7 H7C 0.9800 . ?
C11 C12 1.396(5) . ?
C11 H11A 0.9500 . ?
C14 C13 1.378(5) . ?
C14 C15 1.503(5) . ?
C15 H15A 0.9800 . ?
C15 H15B 0.9800 . ?
C15 H15C 0.9800 . ?
C20 H20A 0.9500 . ?
C18 C17 1.430(4) . ?
C18 H18A 0.9500 . ?
C3 C4 1.373(5) . ?
C3 H3A 0.9500 . ?
C13 C12 1.370(6) . ?
C13 H13A 0.9500 . ?
C4 C5 1.383(5) . ?
C4 H4A 0.9500 . ?
C12 H12A 0.9500 . ?
C5 H5A 0.9500 . ?
C1S C6S 1.386(5) . ?
C1S C2S 1.388(5) . ?
C1S C7S 1.491(6) . ?
C6S C5S 1.374(6) . ?
C6S H6SA 0.9500 . ?
C3S C2S 1.370(6) . ?
C3S C4S 1.389(6) . ?
C3S H3SA 0.9500 . ?
C2S H2SA 0.9500 . ?
C7S H7SA 0.9800 . ?
C7S H7SB 0.9800 . ?
C7S H7SC 0.9800 . ?
C4S C5S 1.381(6) . ?
C4S H4SA 0.9500 . ?
C5S H5SA 0.9500 . ?
C16 H16A 0.9800 . ?
C16 H16B 0.9800 . ?
C16 H16C 0.9800 . ?

loop_
_geom_torsion_atom_site_label_1
_geom_torsion_atom_site_label_2
_geom_torsion_atom_site_label_3
_geom_torsion_atom_site_label_4
_geom_torsion
_geom_torsion_site_symmetry_1
_geom_torsion_site_symmetry_2
_geom_torsion_site_symmetry_3
_geom_torsion_site_symmetry_4
_geom_torsion_publ_flag
N2 Cu1 S1 Cu1 -177.77(8) . . . 5_565 ?
N1 Cu1 S1 Cu1 -6.6(2) . . . 5_565 ?
S1 Cu1 S1 Cu1 0.0 5_565 . . 5_565 ?
N2 Cu1 S1 S1 -177.77(8) . . . 5_565 ?
N1 Cu1 S1 S1 -6.6(2) . . . 5_565 ?
N1 Cu1 N2 C22 -18.3(2) . . . . ?
S1 Cu1 N2 C22 152.3(2) 5_565 . . . ?
S1 Cu1 N2 C22 158.7(2) . . . . ?
N1 Cu1 N2 C9 161.8(2) . . . . ?
S1 Cu1 N2 C9 -27.6(4) 5_565 . . . ?
S1 Cu1 N2 C9 -21.3(2) . . . . ?
N2 Cu1 N1 C23 19.0(2) . . . . ?
S1 Cu1 N1 C23 -158.1(2) 5_565 . . . ?
S1 Cu1 N1 C23 -152.22(19) . . . . ?
N2 Cu1 N1 C1 -165.6(2) . . . . ?
S1 Cu1 N1 C1 17.3(2) 5_565 . . . ?
S1 Cu1 N1 C1 23.2(4) . . . . ?
C23 N1 C1 C6 68.1(4) . . . . ?
Cu1 N1 C1 C6 -107.5(3) . . . . ?
C23 N1 C1 C2 -114.0(3) . . . . ?
Cu1 N1 C1 C2 70.5(3) . . . . ?
C6 C1 C2 C3 -0.8(4) . . . . ?
N1 C1 C2 C3 -178.7(3) . . . . ?
C6 C1 C2 C7 179.5(3) . . . . ?
N1 C1 C2 C7 1.5(4) . . . . ?
C9 N2 C22 C21 6.0(4) . . . . ?
Cu1 N2 C22 C21 -173.9(2) . . . . ?
C9 N2 C22 C17 -173.2(3) . . . . ?
Cu1 N2 C22 C17 6.9(4) . . . . ?
C2 C1 C6 C5 -0.2(4) . . . . ?
N1 C1 C6 C5 177.7(3) . . . . ?
C2 C1 C6 C8 -180.0(3) . . . . ?
N1 C1 C6 C8 -2.0(4) . . . . ?
C1 N1 C23 C17 175.7(3) . . . . ?
Cu1 N1 C23 C17 -8.7(4) . . . . ?
C11 C10 C9 C14 0.5(4) . . . . ?
C16 C10 C9 C14 -179.7(3) . . . . ?
C11 C10 C9 N2 -177.2(3) . . . . ?
C16 C10 C9 N2 2.6(4) . . . . ?
C22 N2 C9 C10 -87.0(3) . . . . ?
Cu1 N2 C9 C10 92.9(3) . . . . ?
C22 N2 C9 C14 95.3(3) . . . . ?
Cu1 N2 C9 C14 -84.8(3) . . . . ?
N2 C22 C21 C20 174.9(3) . . . . ?
C17 C22 C21 C20 -5.8(4) . . . . ?
C9 C10 C11 C12 0.1(5) . . . . ?
C16 C10 C11 C12 -179.7(3) . . . . ?
C10 C9 C14 C13 -0.9(4) . . . . ?
N2 C9 C14 C13 176.9(3) . . . . ?
C10 C9 C14 C15 -179.8(3) . . . . ?
N2 C9 C14 C15 -2.0(4) . . . . ?
C22 C21 C20 C19 1.9(5) . . . . ?
C18 C19 C20 C21 2.6(5) . . . . ?
C20 C19 C18 C17 -2.9(5) . . . . ?
C1 C2 C3 C4 1.1(5) . . . . ?
C7 C2 C3 C4 -179.1(3) . . . . ?
C9 C14 C13 C12 0.7(5) . . . . ?
C15 C14 C13 C12 179.6(3) . . . . ?
N1 C23 C17 C22 -9.1(5) . . . . ?
N1 C23 C17 C18 176.1(3) . . . . ?
N2 C22 C17 C23 10.1(4) . . . . ?
C21 C22 C17 C23 -169.2(3) . . . . ?
N2 C22 C17 C18 -175.3(3) . . . . ?
C21 C22 C17 C18 5.5(4) . . . . ?
C19 C18 C17 C23 173.9(3) . . . . ?
C19 C18 C17 C22 -1.2(5) . . . . ?
C2 C3 C4 C5 -0.5(5) . . . . ?
C14 C13 C12 C11 -0.1(5) . . . . ?
C10 C11 C12 C13 -0.3(5) . . . . ?
C1 C6 C5 C4 0.9(5) . . . . ?
C8 C6 C5 C4 -179.4(3) . . . . ?
C3 C4 C5 C6 -0.6(5) . . . . ?
C2S C1S C6S C5S 0.3(6) . . . . ?
C7S C1S C6S C5S -177.6(4) . . . . ?
C4S C3S C2S C1S 1.7(6) . . . . ?
C6S C1S C2S C3S -1.1(5) . . . . ?
C7S C1S C2S C3S 176.8(4) . . . . ?
C2S C3S C4S C5S -1.3(6) . . . . ?
C1S C6S C5S C4S -0.1(7) . . . . ?
C3S C4S C5S C6S 0.5(6) . . . . ?
